data_1520531
loop_
_publ_author_name
'Walsh, James J.'
'Smith, Charlotte L.'
'Neri, Gaia'
'Whitehead, George F. S.'
'Robertson, Craig M.'
'Cowan, Alexander J.'

_publ_section_title
;
 FDCDU15 - Carbon Dioxide Utilisation: Improving the efficiency of
 electrochemical CO2 reduction using immobilized manganese complexes
;
_journal_name_full 'Faraday Discuss.'
_journal_paper_doi 10.1039/C5FD00071H
_journal_year 2015
_chemical_formula_moiety 'C13 H8 Br Mn N2 O5'
_chemical_formula_sum 'C13 H8 Br Mn N2 O5'
_chemical_formula_weight 407.06
_chemical_properties_physical Light-sensitive
_space_group_crystal_system monoclinic
_space_group_IT_number 14
_space_group_name_Hall '-P 2ybc'
_space_group_name_H-M_alt 'P 1 21/c 1'
_atom_sites_solution_hydrogens geom
_audit_creation_date 2015-04-16
_audit_creation_method
;
Olex2 1.2
(compiled 2015.01.26 svn.r3150 for OlexSys, GUI svn.r4998)
;
_audit_update_record
;
2015-04-23 deposited with the CCDC.
2015-06-11 downloaded from the CCDC.
;
_cell_angle_alpha 90
_cell_angle_beta 98.591(2)
_cell_angle_gamma 90
_cell_formula_units_Z 4
_cell_length_a 15.1341(2)
_cell_length_b 13.1528(2)
_cell_length_c 7.05370(10)
_cell_measurement_temperature 293(2)
_cell_volume 1388.33(3)
_computing_molecular_graphics 'Olex2 (Dolomanov et al., 2009)'
_computing_publication_material 'Olex2 (Dolomanov et al., 2009)'
_computing_structure_refinement 'XL (Sheldrick, 2008)'
_diffrn_ambient_temperature 293(2)
_diffrn_detector 'CCD plate'
_diffrn_measured_fraction_theta_full 1.000
_diffrn_measured_fraction_theta_max 0.999
_diffrn_measurement_details
;
  1 omega -110.00   15.00   1.0000    1.0000
omega____ theta____ kappa____ phi______ frames
    -      -20.0000  -68.0000    0.0000 125

  2 omega -110.00   15.00   1.0000    1.0000
omega____ theta____ kappa____ phi______ frames
    -      -20.0000  -68.0000  120.0000 125

  3 omega -110.00   15.00   1.0000    1.0000
omega____ theta____ kappa____ phi______ frames
    -      -20.0000  -68.0000  240.0000 125

  4 omega -110.00   15.00   1.0000    1.0000
omega____ theta____ kappa____ phi______ frames
    -      -20.0000  -30.0000   90.0000 125
;
_diffrn_measurement_device 'abstract diffractometer'
_diffrn_measurement_device_type 'multiwire proportional'
_diffrn_measurement_method 'phi and omega scans'
_diffrn_orient_matrix_UB_11 -0.0182223000
_diffrn_orient_matrix_UB_12 0.0494488000
_diffrn_orient_matrix_UB_13 0.0049290000
_diffrn_orient_matrix_UB_21 -0.0411009000
_diffrn_orient_matrix_UB_22 -0.0171755000
_diffrn_orient_matrix_UB_23 -0.0516713000
_diffrn_orient_matrix_UB_31 -0.0150597000
_diffrn_orient_matrix_UB_32 -0.0129608000
_diffrn_orient_matrix_UB_33 0.0874083000
_diffrn_radiation_monochromator graphite
_diffrn_radiation_probe x-ray
_diffrn_radiation_type MoK\a
_diffrn_radiation_wavelength 0.71073
_diffrn_reflns_av_R_equivalents 0.0452
_diffrn_reflns_av_unetI/netI 0.0346
_diffrn_reflns_Laue_measured_fraction_full 1.000
_diffrn_reflns_Laue_measured_fraction_max 0.999
_diffrn_reflns_limit_h_max 21
_diffrn_reflns_limit_h_min -21
_diffrn_reflns_limit_k_max 19
_diffrn_reflns_limit_k_min -19
_diffrn_reflns_limit_l_max 8
_diffrn_reflns_limit_l_min -10
_diffrn_reflns_number 20916
_diffrn_reflns_point_group_measured_fraction_full 1.000
_diffrn_reflns_point_group_measured_fraction_max 0.999
_diffrn_reflns_theta_full 26.000
_diffrn_reflns_theta_max 30.994
_diffrn_reflns_theta_min 2.061
_exptl_absorpt_coefficient_mu 3.854
_exptl_absorpt_correction_type none
_exptl_crystal_colour 'clear orange'
_exptl_crystal_colour_lustre clear
_exptl_crystal_colour_primary orange
_exptl_crystal_density_diffrn 1.948
_exptl_crystal_description block
_exptl_crystal_F_000 800
_exptl_crystal_size_max 0.2
_exptl_crystal_size_mid 0.2
_exptl_crystal_size_min 0.2
_refine_diff_density_max 0.700
_refine_diff_density_min -0.990
_refine_diff_density_rms 0.121
_refine_ls_extinction_method none
_refine_ls_goodness_of_fit_ref 1.047
_refine_ls_hydrogen_treatment constr
_refine_ls_matrix_type full
_refine_ls_number_parameters 201
_refine_ls_number_reflns 4417
_refine_ls_number_restraints 0
_refine_ls_restrained_S_all 1.047
_refine_ls_R_factor_all 0.0440
_refine_ls_R_factor_gt 0.0359
_refine_ls_shift/su_max 0.001
_refine_ls_shift/su_mean 0.000
_refine_ls_structure_factor_coef Fsqd
_refine_ls_weighting_details 'w=1/[\s^2^(Fo^2^)+(0.0504P)^2^+1.3888P] where P=(Fo^2^+2Fc^2^)/3'
_refine_ls_weighting_scheme calc
_refine_ls_wR_factor_gt 0.0921
_refine_ls_wR_factor_ref 0.0962
_reflns_Friedel_coverage 0.000
_reflns_number_gt 3815
_reflns_number_total 4417
_reflns_threshold_expression 'I > 2\s(I)'
_cod_data_source_file c5fd00071h3.cif
_cod_data_source_block test_a
_cod_database_code 1520531
_shelx_space_group_comment
;
The symmetry employed for this shelxl refinement is uniquely defined
by the following loop, which should always be used as a source of
symmetry information in preference to the above space-group names.
They are only intended as comments.
;
_cell_oxdiff_angle_alpha 89.982(2)
_cell_oxdiff_angle_beta 98.561(2)
_cell_oxdiff_angle_gamma 90.004(3)
_cell_oxdiff_length_a 15.1282(5)
_cell_oxdiff_length_b 13.1529(4)
_cell_oxdiff_length_c 7.05592(19)
_cell_oxdiff_measurement_reflns_used 12996
_cell_oxdiff_volume 1388.33(7)
_reflns_odcompleteness_completeness 99.91
_reflns_odcompleteness_iscentric 1
_reflns_odcompleteness_theta 30.93
_olex2_refinement_description
;
1. Fixed Uiso
 At 1.2 times of:
  All C(H) groups
 At 1.5 times of:
  All O(H) groups
2.a Aromatic/amide H refined with riding coordinates:
 C00C(H00C), C00D(H00D), C00G(H00G), C00H(H00H), C00I(H00I), C00M(H00M)
2.b Idealised tetrahedral OH refined as rotating group:
 O003(H003), O006(H006)
;
_shelx_shelxl_version_number 2014/7
_olex2_submission_special_instructions 'No special instructions were received'

loop_
_space_group_symop_id
_space_group_symop_operation_xyz
1 'x, y, z'
2 '-x, y+1/2, -z+1/2'
3 '-x, -y, -z'
4 'x, -y-1/2, z-1/2'

loop_
_atom_site_label
_atom_site_type_symbol
_atom_site_fract_x
_atom_site_fract_y
_atom_site_fract_z
_atom_site_U_iso_or_equiv
_atom_site_adp_type
_atom_site_occupancy
_atom_site_site_symmetry_order
_atom_site_calc_flag
_atom_site_refinement_flags_posn
Br01 Br 0.29905(2) 0.49142(2) 0.07291(3) 0.01604(8) Uani 1 1 d .
Mn02 Mn 0.21894(2) 0.43829(3) 0.35190(5) 0.01221(9) Uani 1 1 d .
O003 O 0.13014(12) 0.89496(13) 0.3175(3) 0.0190(4) Uani 1 1 d .
H003 H 0.1734 0.9274 0.3690 0.028 Uiso 1 1 calc GR
O004 O 0.30123(13) 0.23528(14) 0.3394(3) 0.0233(4) Uani 1 1 d .
O005 O 0.06952(12) 0.36610(15) 0.0663(3) 0.0230(4) Uani 1 1 d .
O006 O 0.52988(12) 0.66208(14) 0.8452(3) 0.0229(4) Uani 1 1 d .
H006 H 0.5737 0.6259 0.8770 0.034 Uiso 1 1 calc GR
O007 O 0.11864(13) 0.37280(15) 0.6573(3) 0.0256(4) Uani 1 1 d .
N008 N 0.32372(14) 0.50187(14) 0.5281(3) 0.0130(4) Uani 1 1 d .
N009 N 0.17877(13) 0.58577(15) 0.3572(3) 0.0135(4) Uani 1 1 d .
C00A C 0.32266(15) 0.60430(17) 0.5412(3) 0.0136(4) Uani 1 1 d .
C00B C 0.14745(16) 0.79506(18) 0.3370(3) 0.0151(4) Uani 1 1 d .
C00C C 0.39481(16) 0.45268(18) 0.6243(3) 0.0152(4) Uani 1 1 d .
H00C H 0.3959 0.3821 0.6177 0.018 Uiso 1 1 calc R
C00D C 0.22811(16) 0.75646(17) 0.4293(3) 0.0140(4) Uani 1 1 d .
H00D H 0.2729 0.8002 0.4848 0.017 Uiso 1 1 calc R
C00E C 0.26921(16) 0.31362(18) 0.3459(3) 0.0162(4) Uani 1 1 d .
C00F C 0.46459(16) 0.60689(19) 0.7424(3) 0.0168(4) Uani 1 1 d .
C00G C 0.08123(16) 0.72649(18) 0.2606(3) 0.0157(4) Uani 1 1 d .
H00G H 0.0257 0.7495 0.2022 0.019 Uiso 1 1 calc R
C00H C 0.39185(16) 0.65908(18) 0.6464(4) 0.0164(4) Uani 1 1 d .
H00H H 0.3893 0.7296 0.6521 0.020 Uiso 1 1 calc R
C00I C 0.46582(16) 0.50114(17) 0.7315(4) 0.0155(4) Uani 1 1 d .
H00I H 0.5136 0.4642 0.7954 0.019 Uiso 1 1 calc R
C00J C 0.24102(15) 0.65256(17) 0.4378(3) 0.0130(4) Uani 1 1 d .
C00K C 0.15906(16) 0.39981(18) 0.5418(4) 0.0176(5) Uani 1 1 d .
C00L C 0.12699(16) 0.39486(18) 0.1769(4) 0.0163(4) Uani 1 1 d .
C00M C 0.09981(16) 0.62416(18) 0.2733(3) 0.0154(4) Uani 1 1 d .
H00M H 0.0555 0.5789 0.2212 0.018 Uiso 1 1 calc R

loop_
_atom_site_aniso_label
_atom_site_aniso_U_11
_atom_site_aniso_U_22
_atom_site_aniso_U_33
_atom_site_aniso_U_23
_atom_site_aniso_U_13
_atom_site_aniso_U_12
Br01 0.01515(12) 0.01695(12) 0.01617(13) 0.00114(8) 0.00283(9) 0.00131(8)
Mn02 0.01157(16) 0.01247(16) 0.01235(17) 0.00010(11) 0.00104(13) -0.00124(12)
O003 0.0198(9) 0.0147(8) 0.0212(9) 0.0001(6) -0.0009(7) 0.0017(7)
O004 0.0245(10) 0.0169(8) 0.0277(10) 0.0004(7) 0.0015(8) 0.0029(7)
O005 0.0196(9) 0.0262(9) 0.0216(9) -0.0005(7) -0.0027(7) -0.0054(7)
O006 0.0150(8) 0.0203(9) 0.0302(11) -0.0042(7) -0.0068(8) -0.0012(7)
O007 0.0252(10) 0.0295(10) 0.0240(10) 0.0027(8) 0.0094(8) -0.0041(8)
N008 0.0108(8) 0.0165(9) 0.0115(9) 0.0000(7) 0.0010(7) -0.0013(7)
N009 0.0124(9) 0.0152(9) 0.0126(9) -0.0009(7) 0.0008(7) -0.0009(7)
C00A 0.0132(10) 0.0153(10) 0.0126(10) 0.0003(8) 0.0022(8) 0.0003(8)
C00B 0.0173(11) 0.0168(10) 0.0121(10) 0.0013(8) 0.0054(9) 0.0022(8)
C00C 0.0150(11) 0.0149(10) 0.0156(11) 0.0020(8) 0.0023(9) 0.0000(8)
C00D 0.0149(10) 0.0146(10) 0.0128(10) -0.0009(8) 0.0024(8) -0.0005(8)
C00E 0.0157(10) 0.0187(11) 0.0135(11) 0.0003(8) 0.0002(9) -0.0031(9)
C00F 0.0132(10) 0.0209(11) 0.0157(11) -0.0021(8) 0.0006(9) -0.0021(9)
C00G 0.0121(10) 0.0203(11) 0.0150(11) -0.0011(8) 0.0028(8) 0.0034(8)
C00H 0.0158(11) 0.0144(10) 0.0189(12) -0.0016(8) 0.0019(9) -0.0007(8)
C00I 0.0132(10) 0.0190(11) 0.0142(11) 0.0009(8) 0.0019(9) 0.0014(8)
C00J 0.0124(10) 0.0151(10) 0.0119(10) -0.0013(8) 0.0028(8) 0.0012(8)
C00K 0.0168(11) 0.0157(10) 0.0198(12) -0.0009(8) 0.0010(9) -0.0005(9)
C00L 0.0172(11) 0.0141(10) 0.0181(11) 0.0018(8) 0.0041(9) -0.0008(8)
C00M 0.0129(10) 0.0183(10) 0.0149(11) -0.0031(8) 0.0018(8) -0.0002(8)

loop_
_atom_type_symbol
_atom_type_description
_atom_type_scat_dispersion_real
_atom_type_scat_dispersion_imag
_atom_type_scat_source
C C 0.0033 0.0016 'International Tables Vol C Tables 4.2.6.8 and 6.1.1.4'
H H 0.0000 0.0000 'International Tables Vol C Tables 4.2.6.8 and 6.1.1.4'
Br Br -0.2901 2.4595 'International Tables Vol C Tables 4.2.6.8 and 6.1.1.4'
Mn Mn 0.3368 0.7283 'International Tables Vol C Tables 4.2.6.8 and 6.1.1.4'
N N 0.0061 0.0033 'International Tables Vol C Tables 4.2.6.8 and 6.1.1.4'
O O 0.0106 0.0060 'International Tables Vol C Tables 4.2.6.8 and 6.1.1.4'

loop_
_geom_angle_atom_site_label_1
_geom_angle_atom_site_label_2
_geom_angle_atom_site_label_3
_geom_angle
N008 Mn02 Br01 86.69(6)
N009 Mn02 Br01 86.03(6)
N009 Mn02 N008 78.78(8)
C00E Mn02 Br01 88.88(8)
C00E Mn02 N008 95.41(9)
C00E Mn02 N009 172.47(10)
C00K Mn02 Br01 177.90(8)
C00K Mn02 N008 95.38(10)
C00K Mn02 N009 93.99(10)
C00K Mn02 C00E 91.31(11)
C00K Mn02 C00L 89.86(11)
C00L Mn02 Br01 88.06(8)
C00L Mn02 N008 173.12(9)
C00L Mn02 N009 96.43(9)
C00L Mn02 C00E 88.93(11)
C00B O003 H003 109.5
C00F O006 H006 109.5
C00A N008 Mn02 115.72(16)
C00C N008 Mn02 126.75(16)
C00C N008 C00A 117.4(2)
C00J N009 Mn02 115.88(15)
C00M N009 Mn02 126.58(16)
C00M N009 C00J 117.2(2)
N008 C00A C00H 122.5(2)
N008 C00A C00J 114.3(2)
C00H C00A C00J 123.2(2)
O003 C00B C00D 123.3(2)
O003 C00B C00G 118.4(2)
C00D C00B C00G 118.3(2)
N008 C00C H00C 118.2
N008 C00C C00I 123.6(2)
C00I C00C H00C 118.2
C00B C00D H00D 120.3
C00J C00D C00B 119.4(2)
C00J C00D H00D 120.3
O004 C00E Mn02 178.9(2)
O006 C00F C00H 117.5(2)
O006 C00F C00I 123.6(2)
C00H C00F C00I 118.9(2)
C00B C00G H00G 120.7
C00M C00G C00B 118.6(2)
C00M C00G H00G 120.7
C00A C00H H00H 120.5
C00F C00H C00A 119.0(2)
C00F C00H H00H 120.5
C00C C00I C00F 118.5(2)
C00C C00I H00I 120.7
C00F C00I H00I 120.7
N009 C00J C00A 114.0(2)
N009 C00J C00D 122.7(2)
C00D C00J C00A 123.2(2)
O007 C00K Mn02 177.1(2)
O005 C00L Mn02 179.0(2)
N009 C00M C00G 123.6(2)
N009 C00M H00M 118.2
C00G C00M H00M 118.2

loop_
_geom_bond_atom_site_label_1
_geom_bond_atom_site_label_2
_geom_bond_distance
Br01 Mn02 2.5582(4)
Mn02 N008 2.042(2)
Mn02 N009 2.035(2)
Mn02 C00E 1.811(3)
Mn02 C00K 1.798(3)
Mn02 C00L 1.809(2)
O003 H003 0.8200
O003 C00B 1.343(3)
O004 C00E 1.143(3)
O005 C00L 1.143(3)
O006 H006 0.8200
O006 C00F 1.347(3)
O007 C00K 1.146(3)
N008 C00A 1.351(3)
N008 C00C 1.348(3)
N009 C00J 1.350(3)
N009 C00M 1.350(3)
C00A C00H 1.390(3)
C00A C00J 1.481(3)
C00B C00D 1.391(3)
C00B C00G 1.395(3)
C00C H00C 0.9300
C00C C00I 1.375(3)
C00D H00D 0.9300
C00D C00J 1.380(3)
C00F C00H 1.386(3)
C00F C00I 1.393(3)
C00G H00G 0.9300
C00G C00M 1.375(3)
C00H H00H 0.9300
C00I H00I 0.9300
C00M H00M 0.9300

loop_
_geom_torsion_atom_site_label_1
_geom_torsion_atom_site_label_2
_geom_torsion_atom_site_label_3
_geom_torsion_atom_site_label_4
_geom_torsion
Mn02 N008 C00A C00H -176.14(18)
Mn02 N008 C00A C00J 5.1(3)
Mn02 N008 C00C C00I 175.86(18)
Mn02 N009 C00J C00A -10.9(2)
Mn02 N009 C00J C00D 171.04(18)
Mn02 N009 C00M C00G -171.08(18)
O003 C00B C00D C00J -178.1(2)
O003 C00B C00G C00M 177.4(2)
O006 C00F C00H C00A -179.1(2)
O006 C00F C00I C00C 179.1(2)
N008 C00A C00H C00F -0.3(4)
N008 C00A C00J N009 3.8(3)
N008 C00A C00J C00D -178.2(2)
N008 C00C C00I C00F 0.2(4)
C00A N008 C00C C00I -0.9(4)
C00B C00D C00J N009 1.0(3)
C00B C00D C00J C00A -176.8(2)
C00B C00G C00M N009 0.4(4)
C00C N008 C00A C00H 0.9(3)
C00C N008 C00A C00J -177.8(2)
C00D C00B C00G C00M -2.5(3)
C00G C00B C00D C00J 1.8(3)
C00H C00A C00J N009 -175.0(2)
C00H C00A C00J C00D 3.0(4)
C00H C00F C00I C00C 0.5(4)
C00I C00F C00H C00A -0.4(4)
C00J N009 C00M C00G 2.3(3)
C00J C00A C00H C00F 178.3(2)
C00M N009 C00J C00A 175.0(2)
C00M N009 C00J C00D -3.0(3)
